data_7236088
loop_
_publ_author_name
'Seth, Soana'
'Savitha, Govardhan'
'Moorthy, Jarugu Narasimha'

_publ_section_title
;
 Diverse isostructural MOFs by postsynthetic metal node metathesis:
 anionic-to-cationic framework conversion, luminescence and separation of
 dyes
;
_journal_issue 45
_journal_name_full 'Journal of Materials Chemistry A'
_journal_page_first 22915
_journal_paper_doi 10.1039/C5TA04551G
_journal_volume 3
_journal_year 2015
_chemical_formula_moiety 'C88 H60 Ca0.75 Cd2.25 O24, Ca O5'
_chemical_formula_sum 'C88 H60 Ca1.75 Cd2.25 O29'
_chemical_formula_weight 1904.32
_chemical_name_systematic 3,3',5,5'-tetrakis(p-carboxyphenyl)-2,2',6,6'-tetramethoxy-1,1'-biphenyl
_space_group_crystal_system triclinic
_space_group_IT_number 2
_space_group_name_Hall '-P 1'
_space_group_name_H-M_alt 'P -1'
_atom_sites_solution_hydrogens geom
_audit_creation_method SHELXL-2014/5
_audit_update_record
;
2015-02-06 deposited with the CCDC.
2015-10-01 downloaded from the CCDC.
;
_cell_angle_alpha 80.164(7)
_cell_angle_beta 89.994(7)
_cell_angle_gamma 76.264(6)
_cell_formula_units_Z 2
_cell_length_a 15.631(5)
_cell_length_b 18.456(6)
_cell_length_c 27.517(10)
_cell_measurement_reflns_used 0
_cell_measurement_temperature 100(2)
_cell_measurement_theta_max 0
_cell_measurement_theta_min 0
_cell_volume 7591(4)
_computing_cell_refinement 'Bruker SAINT'
_computing_data_collection 'Bruker APEX2'
_computing_data_reduction 'Bruker SAINT'
_computing_molecular_graphics 'Ortep-3 for Windows (Farrugia, 1997)'
_computing_publication_material 'WinGX publication routines (Farrugia, 1999)'
_computing_structure_refinement 'SHELXL-2014/5 (Sheldrick, 2014)'
_computing_structure_solution 'SIR92 (Giacovazzo et al, 1993)'
_diffrn_ambient_temperature 100(2)
_diffrn_measured_fraction_theta_full 0.977
_diffrn_measured_fraction_theta_max 0.867
_diffrn_measurement_device_type 'Bruker APEX-II CCD'
_diffrn_measurement_method '\f and \w scans'
_diffrn_radiation_monochromator graphite
_diffrn_radiation_type MoK\a
_diffrn_radiation_wavelength 0.71073
_diffrn_reflns_av_R_equivalents 0.0913
_diffrn_reflns_av_unetI/netI 0.3192
_diffrn_reflns_Laue_measured_fraction_full 0.977
_diffrn_reflns_Laue_measured_fraction_max 0.867
_diffrn_reflns_limit_h_max 19
_diffrn_reflns_limit_h_min -20
_diffrn_reflns_limit_k_max 24
_diffrn_reflns_limit_k_min -23
_diffrn_reflns_limit_l_max 30
_diffrn_reflns_limit_l_min -35
_diffrn_reflns_number 46096
_diffrn_reflns_point_group_measured_fraction_full 0.977
_diffrn_reflns_point_group_measured_fraction_max 0.867
_diffrn_reflns_theta_full 25.242
_diffrn_reflns_theta_max 28.401
_diffrn_reflns_theta_min 1.154
_diffrn_source 'sealed tube'
_exptl_absorpt_coefficient_mu 0.419
_exptl_absorpt_correction_type none
_exptl_crystal_colour colorless
_exptl_crystal_density_diffrn 0.833
_exptl_crystal_density_method 'not measured'
_exptl_crystal_description prism
_exptl_crystal_F_000 1942
_exptl_crystal_size_max 0.2
_exptl_crystal_size_mid 0.1
_exptl_crystal_size_min 0.1
_refine_diff_density_max 1.875
_refine_diff_density_min -1.336
_refine_diff_density_rms 0.120
_refine_ls_extinction_coef 0.00000(4)
_refine_ls_extinction_expression Fc^*^=kFc[1+0.001xFc^2^\l^3^/sin(2\q)]^-1/4^
_refine_ls_extinction_method SHELXL
_refine_ls_goodness_of_fit_ref 0.780
_refine_ls_hydrogen_treatment constr
_refine_ls_matrix_type full
_refine_ls_number_parameters 1107
_refine_ls_number_reflns 33043
_refine_ls_number_restraints 0
_refine_ls_restrained_S_all 0.780
_refine_ls_R_factor_all 0.2152
_refine_ls_R_factor_gt 0.1040
_refine_ls_shift/su_max 3.814
_refine_ls_shift/su_mean 0.006
_refine_ls_structure_factor_coef Fsqd
_refine_ls_weighting_details 'w=1/[\s^2^(Fo^2^)+(0.1200P)^2^] where P=(Fo^2^+2Fc^2^)/3'
_refine_ls_weighting_scheme calc
_refine_ls_wR_factor_gt 0.2427
_refine_ls_wR_factor_ref 0.2816
_reflns_Friedel_coverage 0.000
_reflns_number_gt 9158
_reflns_number_total 33043
_reflns_threshold_expression 'I > 2\s(I)'
_cod_data_source_file c5ta04551g2.cif
_cod_data_source_block Ca@MOF
_cod_original_formula_sum 'C88 H60 Ca1.75 Cd2.25  O29'
_cod_database_code 7236088
_shelx_space_group_comment
;
The symmetry employed for this shelxl refinement is uniquely defined
by the following loop, which should always be used as a source of
symmetry information in preference to the above space-group names.
They are only intended as comments.
;
_shelxl_version_number 2014/5

loop_
_space_group_symop_operation_xyz
'x, y, z'
'-x, -y, -z'

loop_
_atom_site_label
_atom_site_type_symbol
_atom_site_fract_x
_atom_site_fract_y
_atom_site_fract_z
_atom_site_U_iso_or_equiv
_atom_site_adp_type
_atom_site_occupancy
_atom_site_site_symmetry_order
_atom_site_calc_flag
_atom_site_refinement_flags_posn
_atom_site_refinement_flags_adp
_atom_site_refinement_flags_occupancy
Cd1 Cd 0.58984(5) 0.33511(4) 0.58634(3) 0.0485(3) Uani 0.775(5) 1 d . . P
Ca1 Ca 0.58984(5) 0.33511(4) 0.58634(3) 0.0485(3) Uani 0.225(5) 1 d . . P
Cd2 Cd 0.04931(5) 0.82457(4) 0.08797(3) 0.0468(3) Uani 0.761(5) 1 d . . P
Ca2 Ca 0.04931(5) 0.82457(4) 0.08797(3) 0.0468(3) Uani 0.239(5) 1 d . . P
Cd3 Cd 0.5000 -0.5000 0.5000 0.0385(4) Uani 0.723(6) 2 d S . P
Ca3 Ca 0.5000 -0.5000 0.5000 0.0385(4) Uani 0.277(6) 2 d S . P
Cd4 Cd 0.0000 0.0000 0.0000 0.0385(4) Uani 0.702(6) 2 d S . P
Ca4 Ca 0.0000 0.0000 0.0000 0.0385(4) Uani 0.298(6) 2 d S . P
Ca5 Ca 0.54985(10) -0.22505(8) 0.20846(6) 0.0351(5) Uani 1 1 d . . .
C1 C 0.7034(6) 0.2053(6) 0.6222(4) 0.059(3) Uani 1 1 d . . .
C2 C 0.7585(7) 0.1279(6) 0.6475(4) 0.074(3) Uani 1 1 d . . .
C3 C 0.7456(6) 0.0950(5) 0.6959(4) 0.069(3) Uani 1 1 d . . .
H3 H 0.7029 0.1201 0.7147 0.082 Uiso 1 1 calc R U .
C4 C 0.7990(7) 0.0231(6) 0.7150(4) 0.088(4) Uani 1 1 d . . .
H4 H 0.7907 0.0006 0.7470 0.106 Uiso 1 1 calc R U .
C5 C 0.8654(7) -0.0167(6) 0.6873(4) 0.068(3) Uani 1 1 d . . .
C6 C 0.8789(7) 0.0207(5) 0.6407(5) 0.087(4) Uani 1 1 d . . .
H6 H 0.9237 -0.0036 0.6227 0.104 Uiso 1 1 calc R U .
C7 C 0.8279(6) 0.0945(6) 0.6188(4) 0.068(3) Uani 1 1 d . . .
H7 H 0.8394 0.1188 0.5880 0.081 Uiso 1 1 calc R U .
C8 C 0.9150(6) -0.0906(6) 0.7082(4) 0.067(3) Uani 1 1 d . . .
C9 C 0.9407(7) -0.1071(6) 0.7586(4) 0.080(4) Uani 1 1 d . . .
H9 H 0.9282 -0.0669 0.7759 0.096 Uiso 1 1 calc R U .
C10 C 0.9829(6) -0.1773(5) 0.7850(4) 0.068(3) Uani 1 1 d . . .
C11 C 1.0002(7) -0.2404(6) 0.7569(5) 0.091(4) Uani 1 1 d . . .
C12 C 0.9751(6) -0.2258(6) 0.7059(4) 0.058(3) Uani 1 1 d . . .
C13 C 0.9308(7) -0.1528(7) 0.6832(4) 0.080(4) Uani 1 1 d . . .
C16 C 1.0041(6) -0.1856(6) 0.8350(4) 0.070(3) Uani 1 1 d . . .
C17 C 1.0432(6) -0.1319(6) 0.8531(4) 0.065(3) Uani 1 1 d . . .
H17 H 1.0623 -0.0956 0.8310 0.078 Uiso 1 1 calc R U .
C18 C 1.0527(6) -0.1339(6) 0.9038(4) 0.062(3) Uani 1 1 d . . .
H18 H 1.0789 -0.0992 0.9150 0.074 Uiso 1 1 calc R U .
C19 C 1.0248(6) -0.1845(5) 0.9365(4) 0.054(3) Uani 1 1 d . . .
C20 C 0.9863(7) -0.2405(6) 0.9212(4) 0.081(3) Uani 1 1 d . . .
H20 H 0.9682 -0.2764 0.9442 0.097 Uiso 1 1 calc R U .
C21 C 0.9768(7) -0.2397(6) 0.8711(4) 0.077(4) Uani 1 1 d . . .
H21 H 0.9518 -0.2756 0.8606 0.092 Uiso 1 1 calc R U .
C22 C 1.0272(6) -0.1816(7) 0.9894(4) 0.066(3) Uani 1 1 d . . .
C23 C 0.9909(7) -0.2934(6) 0.6816(4) 0.075(4) Uani 1 1 d . . .
C24 C 1.0747(6) -0.3272(6) 0.6688(4) 0.076(3) Uani 1 1 d . . .
C25 C 1.0906(6) -0.3902(5) 0.6459(3) 0.061(3) Uani 1 1 d . . .
C26 C 1.0175(7) -0.4177(7) 0.6305(5) 0.105(5) Uani 1 1 d . . .
H26 H 1.0268 -0.4596 0.6148 0.126 Uiso 1 1 calc R U .
C27 C 0.9303(6) -0.3783(7) 0.6402(5) 0.090(4) Uani 1 1 d . . .
C28 C 0.9193(7) -0.3185(6) 0.6667(4) 0.081(4) Uani 1 1 d . . .
C29 C 0.8068(7) -0.3223(6) 0.7232(4) 0.098(4) Uani 1 1 d . . .
H29A H 0.7478 -0.2966 0.7292 0.147 Uiso 1 1 calc R U .
H29B H 0.8454 -0.3231 0.7506 0.147 Uiso 1 1 calc R U .
H29C H 0.8081 -0.3733 0.7194 0.147 Uiso 1 1 calc R U .
C30 C 1.1976(8) -0.2687(7) 0.6401(5) 0.124(5) Uani 1 1 d . . .
H30A H 1.2556 -0.2702 0.6524 0.186 Uiso 1 1 calc R U .
H30B H 1.1686 -0.2176 0.6258 0.186 Uiso 1 1 calc R U .
H30C H 1.2020 -0.3003 0.6154 0.186 Uiso 1 1 calc R U .
C31 C 1.1292(7) -0.3257(7) 0.7999(5) 0.133(6) Uani 1 1 d . . .
H31A H 1.1446 -0.3738 0.8217 0.200 Uiso 1 1 calc R U .
H31B H 1.1328 -0.2862 0.8178 0.200 Uiso 1 1 calc R U .
H31C H 1.1692 -0.3257 0.7734 0.200 Uiso 1 1 calc R U .
C33 C 1.1814(6) -0.4333(6) 0.6342(4) 0.074(3) Uani 1 1 d . . .
C34 C 1.2403(7) -0.4631(7) 0.6752(4) 0.101(5) Uani 1 1 d . . .
H34 H 1.2267 -0.4522 0.7064 0.122 Uiso 1 1 calc R U .
C35 C 1.3219(7) -0.5108(6) 0.6659(4) 0.075(3) Uani 1 1 d . . .
H35 H 1.3628 -0.5326 0.6919 0.089 Uiso 1 1 calc R U .
C36 C 1.3417(7) -0.5255(6) 0.6200(4) 0.065(3) Uani 1 1 d . . .
C37 C 1.2856(6) -0.4921(6) 0.5813(4) 0.075(3) Uani 1 1 d . . .
H37 H 1.3019 -0.4991 0.5496 0.091 Uiso 1 1 calc R U .
C38 C 1.2046(6) -0.4479(6) 0.5883(4) 0.081(4) Uani 1 1 d . . .
H38 H 1.1648 -0.4276 0.5615 0.097 Uiso 1 1 calc R U .
C39 C 1.4281(6) -0.5728(6) 0.6114(4) 0.064(3) Uani 1 1 d . . .
C40 C 0.8569(6) -0.4133(8) 0.6269(4) 0.089(4) Uani 1 1 d . . .
C41 C 0.8647(7) -0.4940(7) 0.6413(5) 0.100(5) Uani 1 1 d . . .
H41 H 0.9130 -0.5253 0.6602 0.120 Uiso 1 1 calc R U .
C42 C 0.7961(6) -0.5225(6) 0.6256(4) 0.072(3) Uani 1 1 d . . .
H42 H 0.7995 -0.5741 0.6342 0.087 Uiso 1 1 calc R U .
C43 C 0.7255(6) -0.4779(6) 0.5984(4) 0.074(3) Uani 1 1 d . . .
C44 C 0.7162(7) -0.3994(7) 0.5837(4) 0.085(4) Uani 1 1 d . . .
H44 H 0.6680 -0.3696 0.5640 0.102 Uiso 1 1 calc R U .
C45 C 0.7829(6) -0.3670(6) 0.5999(4) 0.083(4) Uani 1 1 d . . .
H45 H 0.7768 -0.3149 0.5925 0.100 Uiso 1 1 calc R U .
C46 C 0.6566(7) -0.5209(9) 0.5816(5) 0.084(4) Uani 1 1 d . . .
C48 C 0.5512(8) 0.3274(6) 0.4894(4) 0.076(4) Uani 1 1 d . . .
C49 C 0.5322(6) 0.3177(6) 0.4411(4) 0.057(3) Uani 1 1 d . . .
C50 C 0.4953(7) 0.2590(6) 0.4305(4) 0.077(3) Uani 1 1 d . . .
H50 H 0.4869 0.2205 0.4553 0.093 Uiso 1 1 calc R U .
C51 C 0.4719(6) 0.2613(5) 0.3812(4) 0.064(3) Uani 1 1 d . . .
H51 H 0.4470 0.2227 0.3747 0.077 Uiso 1 1 calc R U .
C52 C 0.4815(6) 0.3144(6) 0.3410(4) 0.062(3) Uani 1 1 d . . .
C53 C 0.5208(7) 0.3712(6) 0.3542(4) 0.073(3) Uani 1 1 d . . .
H53 H 0.5296 0.4089 0.3291 0.088 Uiso 1 1 calc R U .
C54 C 0.5462(6) 0.3739(6) 0.4011(4) 0.063(3) Uani 1 1 d . . .
H54 H 0.5725 0.4120 0.4071 0.076 Uiso 1 1 calc R U .
C55 C 0.4483(7) 0.3205(7) 0.2909(4) 0.078(3) Uani 1 1 d . . .
C56 C 0.4678(7) 0.2538(6) 0.2669(4) 0.074(3) Uani 1 1 d . . .
C57 C 0.4347(7) 0.2625(6) 0.2203(4) 0.078(3) Uani 1 1 d . . .
C58 C 0.3838(8) 0.3312(6) 0.1929(4) 0.077(3) Uani 1 1 d . . .
C59 C 0.3614(7) 0.3941(6) 0.2183(4) 0.074(3) Uani 1 1 d . . .
C60 C 0.3987(7) 0.3854(6) 0.2655(4) 0.084(4) Uani 1 1 d . . .
H60 H 0.3883 0.4278 0.2807 0.100 Uiso 1 1 calc R U .
C61 C 0.2522(7) 0.3461(7) 0.1408(5) 0.126(6) Uani 1 1 d . . .
H61A H 0.2352 0.3603 0.1063 0.189 Uiso 1 1 calc R U .
H61B H 0.2245 0.3862 0.1578 0.189 Uiso 1 1 calc R U .
H61C H 0.2340 0.3009 0.1542 0.189 Uiso 1 1 calc R U .
C62 C 0.6034(7) 0.1786(7) 0.3028(4) 0.102(4) Uani 1 1 d . . .
H62A H 0.6251 0.1349 0.3279 0.153 Uiso 1 1 calc R U .
H62B H 0.6104 0.2231 0.3144 0.153 Uiso 1 1 calc R U .
H62C H 0.6360 0.1730 0.2735 0.153 Uiso 1 1 calc R U .
C63 C 0.3079(8) 0.4703(6) 0.1939(4) 0.082(4) Uani 1 1 d . . .
C64 C 0.3239(8) 0.4985(7) 0.1453(5) 0.108(5) Uani 1 1 d . . .
H64 H 0.3665 0.4696 0.1283 0.130 Uiso 1 1 calc R U .
C65 C 0.2751(8) 0.5715(7) 0.1218(5) 0.111(5) Uani 1 1 d . . .
H65 H 0.2865 0.5921 0.0899 0.134 Uiso 1 1 calc R U .
C66 C 0.2058(7) 0.6130(6) 0.1500(4) 0.069(3) Uani 1 1 d . . .
C67 C 0.1902(8) 0.5807(7) 0.1970(5) 0.104(4) Uani 1 1 d . . .
H67 H 0.1458 0.6073 0.2142 0.125 Uiso 1 1 calc R U .
C68 C 0.2400(7) 0.5080(6) 0.2200(4) 0.083(4) Uani 1 1 d . . .
H68 H 0.2276 0.4863 0.2515 0.100 Uiso 1 1 calc R U .
C69 C 0.1483(9) 0.6872(7) 0.1270(4) 0.084(4) Uani 1 1 d . . .
C71 C 0.3853(6) 0.1544(6) 0.1923(4) 0.075(3) Uani 1 1 d . . .
C72 C 0.3964(7) 0.0885(6) 0.1732(4) 0.083(4) Uani 1 1 d . . .
C73 C 0.4824(7) 0.0571(6) 0.1579(4) 0.074(3) Uani 1 1 d . . .
H73 H 0.4926 0.0123 0.1453 0.089 Uiso 1 1 calc R U .
C74 C 0.5507(6) 0.0915(6) 0.1615(4) 0.068(3) Uani 1 1 d . . .
C75 C 0.5323(7) 0.1620(6) 0.1777(4) 0.068(3) Uani 1 1 d . . .
C76 C 0.4504(7) 0.1905(5) 0.1955(4) 0.062(3) Uani 1 1 d . . .
C77 C 0.5973(11) 0.2687(8) 0.1507(7) 0.174(8) Uani 1 1 d . . .
H77A H 0.6487 0.2868 0.1559 0.261 Uiso 1 1 calc R U .
H77B H 0.5456 0.3050 0.1576 0.261 Uiso 1 1 calc R U .
H77C H 0.5936 0.2617 0.1171 0.261 Uiso 1 1 calc R U .
C78 C 0.2871(9) 0.1439(8) 0.2585(5) 0.130(5) Uani 1 1 d . . .
H78A H 0.2253 0.1544 0.2647 0.195 Uiso 1 1 calc R U .
H78B H 0.3180 0.1593 0.2835 0.195 Uiso 1 1 calc R U .
H78C H 0.3091 0.0906 0.2590 0.195 Uiso 1 1 calc R U .
C79 C 0.6401(7) 0.0597(6) 0.1445(4) 0.074(3) Uani 1 1 d . . .
C80 C 0.6797(7) -0.0170(7) 0.1654(4) 0.099(4) Uani 1 1 d . . .
H80 H 0.6503 -0.0428 0.1892 0.119 Uiso 1 1 calc R U .
C81 C 0.7629(8) -0.0548(8) 0.1508(5) 0.146(7) Uani 1 1 d . . .
H81 H 0.7939 -0.1011 0.1685 0.176 Uiso 1 1 calc R U .
C82 C 0.7963(7) -0.0197(6) 0.1087(5) 0.072(3) Uani 1 1 d . . .
C83 C 0.7576(7) 0.0515(8) 0.0875(4) 0.099(4) Uani 1 1 d . . .
H83 H 0.7833 0.0754 0.0609 0.118 Uiso 1 1 calc R U .
C84 C 0.6771(7) 0.0913(6) 0.1053(5) 0.084(4) Uani 1 1 d . . .
H84 H 0.6501 0.1400 0.0893 0.101 Uiso 1 1 calc R U .
C85 C 0.8817(8) -0.0567(8) 0.0924(7) 0.115(6) Uani 1 1 d . . .
C92 C 0.3192(7) 0.0554(7) 0.1620(4) 0.074(3) Uani 1 1 d . . .
C93 C 0.2467(7) 0.0993(7) 0.1376(5) 0.112(5) Uani 1 1 d . . .
H93 H 0.2368 0.1517 0.1335 0.134 Uiso 1 1 calc R U .
C94 C 0.1849(7) 0.0666(6) 0.1181(5) 0.104(5) Uani 1 1 d . . .
H94 H 0.1340 0.0976 0.1014 0.125 Uiso 1 1 calc R U .
C95 C 0.1983(6) -0.0061(5) 0.1230(4) 0.065(3) Uani 1 1 d . . .
C96 C 0.2707(7) -0.0576(6) 0.1502(4) 0.078(3) Uani 1 1 d . . .
H96 H 0.2764 -0.1097 0.1555 0.093 Uiso 1 1 calc R U .
C97 C 0.3336(7) -0.0250(6) 0.1688(4) 0.084(4) Uani 1 1 d . . .
H97 H 0.3846 -0.0558 0.1855 0.100 Uiso 1 1 calc R U .
C98 C 0.1334(7) -0.0452(7) 0.1000(5) 0.079(4) Uani 1 1 d . . .
C100 C 0.9783(11) -0.1479(13) 0.5903(7) 0.248(12) Uani 1 1 d . . .
H10A H 1.0134 -0.1990 0.5940 0.372 Uiso 1 1 calc R U .
H10B H 1.0159 -0.1142 0.5926 0.372 Uiso 1 1 calc R U .
H10C H 0.9473 -0.1341 0.5587 0.372 Uiso 1 1 calc R U .
O1 O 0.6322(4) 0.2298(4) 0.6456(3) 0.076(2) Uani 1 1 d . . .
O2 O 0.7282(5) 0.2439(4) 0.5862(3) 0.087(2) Uani 1 1 d . . .
O3 O 1.0612(4) -0.1297(4) 1.0042(3) 0.077(2) Uani 1 1 d . . .
O4 O 0.9991(4) -0.2276(4) 1.0218(3) 0.072(2) Uani 1 1 d . . .
O5 O 1.4746(4) -0.6252(4) 0.6478(3) 0.087(2) Uani 1 1 d . . .
O6 O 1.4568(4) -0.5727(4) 0.5666(3) 0.084(2) Uani 1 1 d . . .
O7 O 0.6573(5) -0.5818(5) 0.6019(4) 0.100(3) Uani 1 1 d . . .
O8 O 0.6095(4) -0.4760(4) 0.5398(3) 0.085(2) Uani 1 1 d . . .
O9 O 1.0387(5) -0.3125(4) 0.7796(3) 0.086(2) Uani 1 1 d . . .
O10 O 0.9094(5) -0.1419(4) 0.6328(3) 0.084(2) Uani 1 1 d . . .
O11 O 0.8360(4) -0.2826(4) 0.6784(3) 0.077(2) Uani 1 1 d . . .
O12 O 1.1445(4) -0.2975(4) 0.6824(3) 0.081(2) Uani 1 1 d . . .
O13 O 0.5399(5) 0.2761(4) 0.5263(3) 0.086(2) Uani 1 1 d . . .
O14 O 0.5850(4) 0.3801(4) 0.4994(3) 0.084(3) Uani 1 1 d . . .
O15 O 0.0799(5) 0.7198(5) 0.1477(3) 0.101(3) Uani 1 1 d . . .
O16 O 0.1772(5) 0.7221(4) 0.0875(3) 0.090(2) Uani 1 1 d . . .
O17 O 0.0883(5) -0.0033(4) 0.0643(3) 0.118(4) Uani 1 1 d . . .
O18 O 0.1330(5) -0.1128(5) 0.1189(3) 0.096(3) Uani 1 1 d . . .
O19 O 0.9005(5) -0.0309(5) 0.0477(4) 0.123(4) Uani 1 1 d . . .
O20 O 0.9227(5) -0.1212(5) 0.1156(4) 0.110(3) Uani 1 1 d . . .
O21 O 0.5137(5) 0.1855(4) 0.2919(3) 0.085(2) Uani 1 1 d . . .
O22 O 0.3510(5) 0.3317(4) 0.1472(3) 0.093(3) Uani 1 1 d . . .
O23 O 0.6035(5) 0.1949(4) 0.1844(3) 0.086(2) Uani 1 1 d . . .
O24 O 0.3003(5) 0.1858(4) 0.2101(3) 0.088(2) Uani 1 1 d . . .
O26 O 0.4038(7) -0.2442(7) 0.2317(4) 0.227(7) Uani 1 1 d . . .
O27 O 0.4920(11) -0.1594(7) 0.1317(4) 0.260(8) Uani 1 1 d . . .
O29 O 0.6076(9) -0.2889(8) 0.2856(5) 0.244(7) Uani 1 1 d . . .
O30 O 0.6930(11) -0.2272(7) 0.1994(8) 0.304(10) Uani 1 1 d . . .
O31 O 0.5204(7) -0.1204(5) 0.2612(6) 0.243(8) Uani 1 1 d . . .

loop_
_atom_site_aniso_label
_atom_site_aniso_U_11
_atom_site_aniso_U_22
_atom_site_aniso_U_33
_atom_site_aniso_U_23
_atom_site_aniso_U_13
_atom_site_aniso_U_12
Cd1 0.0487(5) 0.0381(5) 0.0500(6) -0.0123(4) -0.0062(3) 0.0101(3)
Ca1 0.0487(5) 0.0381(5) 0.0500(6) -0.0123(4) -0.0062(3) 0.0101(3)
Cd2 0.0434(5) 0.0398(5) 0.0492(6) -0.0132(4) -0.0068(3) 0.0094(3)
Ca2 0.0434(5) 0.0398(5) 0.0492(6) -0.0132(4) -0.0068(3) 0.0094(3)
Cd3 0.0262(6) 0.0374(7) 0.0485(8) -0.0163(5) -0.0053(4) 0.0048(4)
Ca3 0.0262(6) 0.0374(7) 0.0485(8) -0.0163(5) -0.0053(4) 0.0048(4)
Cd4 0.0243(6) 0.0382(8) 0.0483(8) -0.0143(5) -0.0052(4) 0.0064(4)
Ca4 0.0243(6) 0.0382(8) 0.0483(8) -0.0143(5) -0.0052(4) 0.0064(4)
Ca5 0.0435(9) 0.0197(9) 0.0315(9) 0.0090(7) 0.0152(7) 0.0033(7)
C1 0.050(6) 0.063(8) 0.072(8) -0.040(6) 0.025(5) -0.007(5)
C2 0.077(7) 0.068(8) 0.064(8) -0.026(6) -0.007(6) 0.022(6)
C3 0.073(7) 0.050(7) 0.073(8) -0.019(6) 0.021(6) 0.011(5)
C4 0.098(8) 0.051(7) 0.087(9) -0.013(6) -0.009(7) 0.039(6)
C5 0.071(7) 0.049(7) 0.071(8) -0.006(6) -0.002(6) 0.008(5)
C6 0.091(8) 0.029(6) 0.127(12) -0.019(7) -0.013(8) 0.018(6)
C7 0.060(6) 0.064(7) 0.063(7) -0.013(6) 0.001(5) 0.017(5)
C8 0.075(7) 0.051(7) 0.057(7) -0.006(6) -0.023(5) 0.018(5)
C9 0.097(8) 0.054(7) 0.071(8) -0.028(6) -0.021(6) 0.030(6)
C10 0.086(7) 0.033(6) 0.066(7) -0.016(5) -0.042(6) 0.029(5)
C11 0.092(8) 0.047(8) 0.114(11) -0.002(7) -0.028(8) 0.012(6)
C12 0.061(6) 0.060(7) 0.046(6) -0.015(5) -0.006(5) 0.004(5)
C13 0.089(8) 0.091(9) 0.033(6) -0.017(6) -0.019(5) 0.033(6)
C16 0.061(7) 0.060(8) 0.071(8) -0.019(7) -0.014(6) 0.025(5)
C17 0.075(7) 0.074(8) 0.048(7) -0.030(6) -0.004(5) -0.008(6)
C18 0.064(6) 0.040(6) 0.076(8) -0.023(6) 0.001(6) 0.010(5)
C19 0.053(6) 0.042(6) 0.057(7) -0.011(5) -0.014(5) 0.008(5)
C20 0.081(8) 0.080(9) 0.083(9) -0.018(7) -0.034(6) -0.022(6)
C21 0.091(8) 0.068(8) 0.066(8) -0.044(7) -0.028(6) 0.015(6)
C22 0.056(6) 0.078(9) 0.059(8) -0.031(7) 0.007(5) 0.005(6)
C23 0.059(6) 0.075(8) 0.092(8) -0.068(7) -0.021(6) 0.022(5)
C24 0.055(6) 0.048(7) 0.122(10) -0.035(7) -0.035(6) 0.005(5)
C25 0.070(6) 0.041(6) 0.061(7) -0.025(5) -0.018(5) 0.015(5)
C26 0.054(7) 0.114(11) 0.163(13) -0.098(10) -0.020(7) -0.001(7)
C27 0.038(6) 0.102(10) 0.136(11) -0.077(9) -0.019(6) 0.012(6)
C28 0.060(7) 0.067(8) 0.110(10) -0.048(7) -0.013(6) 0.022(6)
C29 0.110(10) 0.088(10) 0.104(11) -0.031(8) 0.063(8) -0.028(8)
C30 0.114(11) 0.107(12) 0.153(14) -0.002(10) 0.042(10) -0.045(9)
C31 0.089(9) 0.121(12) 0.152(13) -0.035(10) -0.078(9) 0.058(8)
C33 0.042(6) 0.096(9) 0.084(9) -0.053(7) -0.010(5) 0.012(5)
C34 0.083(8) 0.101(10) 0.078(9) -0.011(7) 0.013(7) 0.059(7)
C35 0.075(7) 0.064(8) 0.073(8) -0.016(6) -0.016(6) 0.008(6)
C36 0.074(7) 0.060(7) 0.050(7) -0.013(6) -0.009(5) 0.010(5)
C37 0.058(6) 0.079(8) 0.067(7) -0.031(6) -0.016(5) 0.039(5)
C38 0.051(6) 0.109(10) 0.077(8) -0.040(7) -0.006(5) 0.009(6)
C39 0.047(6) 0.086(9) 0.061(8) -0.018(7) -0.010(5) -0.015(6)
C40 0.045(6) 0.116(11) 0.098(9) -0.057(8) -0.036(6) 0.021(6)
C41 0.071(8) 0.078(9) 0.152(12) -0.079(9) -0.055(7) 0.023(6)
C42 0.062(7) 0.066(8) 0.087(8) -0.032(6) -0.022(6) 0.002(6)
C43 0.065(7) 0.069(8) 0.085(8) -0.046(7) -0.027(6) 0.010(6)
C44 0.063(7) 0.082(9) 0.119(11) -0.047(8) -0.017(7) -0.012(6)
C45 0.060(7) 0.077(8) 0.110(10) -0.035(7) -0.027(6) 0.000(6)
C46 0.057(7) 0.111(11) 0.092(10) -0.074(9) -0.028(7) 0.002(8)
C48 0.111(9) 0.021(6) 0.062(8) -0.002(5) -0.005(7) 0.045(6)
C49 0.070(7) 0.047(7) 0.051(7) -0.008(5) -0.011(5) -0.006(5)
C50 0.080(8) 0.073(8) 0.078(9) -0.037(7) -0.009(6) 0.000(6)
C51 0.074(7) 0.040(6) 0.068(8) -0.011(6) -0.020(6) 0.009(5)
C52 0.060(6) 0.057(7) 0.062(7) -0.022(6) -0.023(5) 0.007(5)
C53 0.082(8) 0.057(7) 0.080(9) -0.007(6) -0.015(6) -0.020(6)
C54 0.059(6) 0.064(7) 0.061(7) -0.029(6) -0.013(5) 0.009(5)
C55 0.081(8) 0.086(9) 0.072(8) -0.042(7) -0.018(6) -0.011(6)
C56 0.088(8) 0.045(7) 0.080(8) -0.033(6) -0.027(6) 0.015(6)
C57 0.081(7) 0.072(8) 0.061(8) -0.018(6) -0.014(6) 0.021(6)
C58 0.107(9) 0.051(7) 0.066(8) -0.015(6) -0.023(7) -0.002(6)
C59 0.083(7) 0.076(9) 0.058(7) -0.031(6) 0.006(6) 0.005(6)
C60 0.107(9) 0.039(7) 0.082(9) -0.021(6) -0.036(7) 0.033(6)
C61 0.090(9) 0.125(12) 0.144(13) -0.069(10) -0.063(9) 0.043(8)
C62 0.069(8) 0.125(11) 0.096(10) -0.050(8) -0.027(7) 0.029(7)
C63 0.111(9) 0.059(8) 0.051(7) -0.021(6) -0.001(6) 0.039(6)
C64 0.111(10) 0.076(9) 0.090(10) 0.008(8) 0.002(8) 0.056(7)
C65 0.122(11) 0.100(11) 0.092(11) 0.002(9) -0.016(9) 0.000(9)
C66 0.091(8) 0.040(6) 0.056(7) 0.001(5) 0.027(6) 0.018(5)
C67 0.116(10) 0.071(10) 0.105(11) -0.002(8) 0.003(8) 0.006(8)
C68 0.094(8) 0.060(8) 0.074(8) 0.001(6) -0.015(7) 0.013(6)
C69 0.141(11) 0.068(9) 0.029(6) -0.013(6) -0.018(7) 0.007(8)
C71 0.048(6) 0.080(9) 0.099(9) -0.045(7) -0.014(6) 0.004(6)
C72 0.061(7) 0.064(8) 0.120(10) -0.059(7) -0.022(6) 0.022(5)
C73 0.067(7) 0.058(7) 0.104(9) -0.042(7) 0.012(6) -0.007(6)
C74 0.050(6) 0.070(8) 0.088(8) -0.053(7) 0.003(5) 0.004(5)
C75 0.082(8) 0.060(8) 0.069(8) -0.025(6) -0.010(6) -0.020(6)
C76 0.060(6) 0.054(7) 0.068(7) -0.034(6) -0.018(5) 0.010(5)
C77 0.23(2) 0.074(12) 0.24(2) -0.029(13) 0.036(16) -0.067(12)
C78 0.144(13) 0.104(12) 0.124(14) -0.007(10) 0.047(11) -0.002(9)
C79 0.071(7) 0.058(8) 0.073(8) 0.013(6) 0.006(6) 0.005(6)
C80 0.086(8) 0.105(11) 0.094(10) -0.038(8) 0.032(7) 0.015(7)
C81 0.115(10) 0.128(13) 0.119(12) 0.060(10) 0.055(9) 0.063(9)
C82 0.086(8) 0.038(7) 0.085(9) -0.011(6) 0.019(6) 0.000(6)
C83 0.079(8) 0.129(13) 0.082(9) 0.013(9) 0.014(7) -0.035(8)
C84 0.067(7) 0.069(8) 0.107(10) 0.000(7) 0.030(7) -0.008(6)
C85 0.064(8) 0.082(11) 0.199(18) -0.073(12) 0.046(9) 0.015(7)
C92 0.067(7) 0.089(9) 0.069(8) -0.048(7) -0.016(6) 0.001(6)
C93 0.065(8) 0.078(9) 0.182(15) -0.031(9) -0.050(9) 0.010(7)
C94 0.077(8) 0.055(8) 0.157(13) -0.029(8) -0.064(8) 0.037(6)
C95 0.062(6) 0.044(6) 0.073(7) -0.028(5) -0.029(5) 0.028(5)
C96 0.074(7) 0.074(8) 0.075(8) -0.026(6) -0.033(6) 0.011(6)
C97 0.063(7) 0.059(8) 0.112(10) -0.015(7) -0.042(6) 0.018(6)
C98 0.054(7) 0.074(9) 0.100(10) -0.022(8) -0.042(6) 0.009(6)
C100 0.138(16) 0.36(3) 0.21(2) -0.05(2) 0.075(15) 0.005(18)
O1 0.068(4) 0.056(5) 0.089(6) -0.015(4) -0.017(4) 0.013(4)
O2 0.102(6) 0.043(5) 0.098(6) -0.008(4) 0.025(5) 0.017(4)
O3 0.057(4) 0.045(4) 0.135(7) -0.034(4) -0.040(4) -0.008(3)
O4 0.082(5) 0.073(5) 0.064(5) -0.031(4) 0.006(4) -0.010(4)
O5 0.079(5) 0.088(6) 0.069(5) -0.015(4) 0.020(4) 0.030(4)
O6 0.078(5) 0.045(4) 0.114(7) -0.041(5) -0.028(5) 0.036(3)
O7 0.089(6) 0.061(6) 0.136(8) 0.006(6) -0.017(5) -0.007(5)
O8 0.054(4) 0.096(6) 0.120(7) -0.069(5) -0.001(4) -0.012(4)
O9 0.102(6) 0.050(5) 0.088(6) -0.018(4) -0.030(4) 0.021(4)
O10 0.113(6) 0.060(5) 0.073(5) -0.038(4) -0.021(4) 0.012(4)
O11 0.043(4) 0.076(5) 0.110(6) -0.058(5) -0.009(4) 0.019(3)
O12 0.052(4) 0.089(6) 0.113(7) -0.056(5) -0.018(4) -0.010(4)
O13 0.096(5) 0.050(5) 0.096(6) -0.012(5) -0.026(5) 0.013(4)
O14 0.087(5) 0.037(4) 0.131(7) -0.024(4) -0.047(5) -0.014(4)
O15 0.092(6) 0.098(7) 0.101(7) -0.043(5) 0.021(5) 0.016(5)
O16 0.095(6) 0.074(6) 0.080(6) -0.016(5) 0.008(5) 0.024(4)
O17 0.116(6) 0.065(6) 0.158(8) -0.037(5) -0.102(6) 0.021(5)
O18 0.077(5) 0.065(6) 0.129(8) -0.011(5) 0.012(5) 0.013(4)
O19 0.097(6) 0.155(9) 0.147(9) -0.080(8) 0.086(6) -0.049(6)
O20 0.076(5) 0.082(7) 0.177(9) -0.058(6) 0.047(6) -0.003(5)
O21 0.096(6) 0.056(5) 0.091(6) -0.035(4) -0.029(4) 0.020(4)
O22 0.122(7) 0.087(6) 0.053(5) -0.034(4) -0.024(4) 0.021(5)
O23 0.097(6) 0.063(6) 0.103(7) -0.036(5) 0.019(5) -0.014(4)
O24 0.083(5) 0.084(6) 0.095(6) -0.060(5) -0.007(5) 0.013(4)
O26 0.155(9) 0.294(15) 0.206(12) -0.215(12) -0.086(8) 0.118(9)
O27 0.43(2) 0.139(11) 0.146(11) -0.035(9) 0.144(12) 0.057(12)
O29 0.222(14) 0.199(14) 0.223(15) 0.034(12) 0.016(11) 0.069(11)
O30 0.283(18) 0.103(11) 0.51(3) -0.052(14) -0.032(19) -0.009(11)
O31 0.148(9) 0.082(8) 0.48(2) -0.017(10) -0.176(12) -0.005(7)

loop_
_atom_type_symbol
_atom_type_description
_atom_type_scat_dispersion_real
_atom_type_scat_dispersion_imag
_atom_type_scat_source
C C 0.0033 0.0016 'International Tables Vol C Tables 4.2.6.8 and 6.1.1.4'
N N 0.0061 0.0033 'International Tables Vol C Tables 4.2.6.8 and 6.1.1.4'
O O 0.0106 0.0060 'International Tables Vol C Tables 4.2.6.8 and 6.1.1.4'
Cd Cd -0.8075 1.2024 'International Tables Vol C Tables 4.2.6.8 and 6.1.1.4'
Ca Ca 0.2262 0.3064 'International Tables Vol C Tables 4.2.6.8 and 6.1.1.4'
H H 0.0000 0.0000 'International Tables Vol C Tables 4.2.6.8 and 6.1.1.4'

loop_
_geom_angle_atom_site_label_1
_geom_angle_atom_site_label_2
_geom_angle_atom_site_label_3
_geom_angle
_geom_angle_site_symmetry_1
_geom_angle_site_symmetry_3
O7 Cd1 O1 108.4(3) 1_565 .
O7 Cd1 O6 91.9(3) 1_565 1_465
O1 Cd1 O6 133.6(3) . 1_465
O7 Cd1 O13 147.3(3) 1_565 .
O1 Cd1 O13 97.1(3) . .
O6 Cd1 O13 84.7(2) 1_465 .
O7 Cd1 O14 92.4(3) 1_565 .
O1 Cd1 O14 143.6(2) . .
O6 Cd1 O14 72.8(3) 1_465 .
O13 Cd1 O14 55.5(2) . .
O7 Cd1 O2 90.7(3) 1_565 .
O1 Cd1 O2 57.2(3) . .
O6 Cd1 O2 166.8(3) 1_465 .
O13 Cd1 O2 86.2(3) . .
O14 Cd1 O2 94.1(3) . .
O7 Cd1 O5 90.3(3) 1_565 1_465
O1 Cd1 O5 82.7(2) . 1_465
O6 Cd1 O5 55.2(3) 1_465 1_465
O13 Cd1 O5 113.5(3) . 1_465
O14 Cd1 O5 128.0(2) . 1_465
O2 Cd1 O5 137.8(3) . 1_465
O7 Cd1 C1 102.7(3) 1_565 .
O1 Cd1 C1 29.6(3) . .
O6 Cd1 C1 161.1(3) 1_465 .
O13 Cd1 C1 89.3(3) . .
O14 Cd1 C1 117.9(3) . .
O2 Cd1 C1 27.7(2) . .
O5 Cd1 C1 112.0(3) 1_465 .
O7 Cd1 Ca3 74.5(2) 1_565 1_565
O1 Cd1 Ca3 173.43(18) . 1_565
O6 Cd1 Ca3 39.8(2) 1_465 1_565
O13 Cd1 Ca3 82.42(18) . 1_565
O14 Cd1 Ca3 40.36(17) . 1_565
O2 Cd1 Ca3 129.2(2) . 1_565
O5 Cd1 Ca3 91.44(17) 1_465 1_565
C1 Cd1 Ca3 156.5(2) . 1_565
O20 Cd2 O18 98.6(3) 1_465 1_565
O20 Cd2 O15 96.7(3) 1_465 .
O18 Cd2 O15 97.3(3) 1_565 .
O20 Cd2 O3 111.9(3) 1_465 1_464
O18 Cd2 O3 98.6(3) 1_565 1_464
O15 Cd2 O3 144.6(2) . 1_464
O20 Cd2 O16 154.0(3) 1_465 .
O18 Cd2 O16 88.9(3) 1_565 .
O15 Cd2 O16 57.5(3) . .
O3 Cd2 O16 91.3(3) 1_464 .
O20 Cd2 O4 100.5(3) 1_465 1_464
O18 Cd2 O4 152.6(3) 1_565 1_464
O15 Cd2 O4 99.8(3) . 1_464
O3 Cd2 O4 56.0(2) 1_464 1_464
O16 Cd2 O4 82.4(2) . 1_464
O20 Cd2 C69 125.0(4) 1_465 .
O18 Cd2 C69 95.0(3) 1_565 .
O15 Cd2 C69 28.5(3) . .
O3 Cd2 C69 118.3(3) 1_464 .
O16 Cd2 C69 29.1(3) . .
O4 Cd2 C69 90.0(3) 1_464 .
O20 Cd2 C22 109.3(3) 1_465 1_464
O18 Cd2 C22 126.2(4) 1_565 1_464
O15 Cd2 C22 122.9(3) . 1_464
O3 Cd2 C22 28.5(3) 1_464 1_464
O16 Cd2 C22 85.3(3) . 1_464
O4 Cd2 C22 27.5(3) 1_464 1_464
C69 Cd2 C22 104.4(3) . 1_464
O20 Cd2 Ca4 81.1(3) 1_465 1_565
O18 Cd2 Ca4 79.4(2) 1_565 1_565
O15 Cd2 Ca4 175.7(2) . 1_565
O3 Cd2 Ca4 39.43(15) 1_464 1_565
O16 Cd2 Ca4 124.9(2) . 1_565
O4 Cd2 Ca4 84.34(19) 1_464 1_565
C69 Cd2 Ca4 153.9(3) . 1_565
C22 Cd2 Ca4 61.5(3) 1_464 1_565
O8 Cd3 O8 180.0 . 2_646
O8 Cd3 O6 84.6(3) . 2_746
O8 Cd3 O6 95.4(3) 2_646 2_746
O8 Cd3 O6 95.4(3) . 1_455
O8 Cd3 O6 84.6(3) 2_646 1_455
O6 Cd3 O6 180.0(3) 2_746 1_455
O8 Cd3 O14 91.2(2) . 2_656
O8 Cd3 O14 88.8(2) 2_646 2_656
O6 Cd3 O14 75.8(3) 2_746 2_656
O6 Cd3 O14 104.2(3) 1_455 2_656
O8 Cd3 O14 88.8(2) . 1_545
O8 Cd3 O14 91.2(2) 2_646 1_545
O6 Cd3 O14 104.2(3) 2_746 1_545
O6 Cd3 O14 75.8(3) 1_455 1_545
O14 Cd3 O14 180.0(4) 2_656 1_545
O8 Cd3 Ca1 106.3(2) . 2_656
O8 Cd3 Ca1 73.7(2) 2_646 2_656
O6 Cd3 Ca1 41.28(15) 2_746 2_656
O6 Cd3 Ca1 138.72(15) 1_455 2_656
O14 Cd3 Ca1 42.4(2) 2_656 2_656
O14 Cd3 Ca1 137.6(2) 1_545 2_656
O8 Cd3 Ca1 73.7(2) . 1_545
O8 Cd3 Ca1 106.3(2) 2_646 1_545
O6 Cd3 Ca1 138.72(15) 2_746 1_545
O6 Cd3 Ca1 41.28(15) 1_455 1_545
O14 Cd3 Ca1 137.6(2) 2_656 1_545
O14 Cd3 Ca1 42.4(2) 1_545 1_545
Ca1 Cd3 Ca1 180.0 2_656 1_545
O19 Cd4 O19 180.0(7) 2_655 1_455
O19 Cd4 O17 88.4(4) 2_655 .
O19 Cd4 O17 91.6(4) 1_455 .
O19 Cd4 O17 91.6(4) 2_655 2
O19 Cd4 O17 88.4(4) 1_455 2
O17 Cd4 O17 180.0 . 2
O19 Cd4 O3 92.7(3) 2_655 1_454
O19 Cd4 O3 87.3(3) 1_455 1_454
O17 Cd4 O3 88.4(2) . 1_454
O17 Cd4 O3 91.6(2) 2 1_454
O19 Cd4 O3 87.3(3) 2_655 2_656
O19 Cd4 O3 92.7(3) 1_455 2_656
O17 Cd4 O3 91.6(2) . 2_656
O17 Cd4 O3 88.4(2) 2 2_656
O3 Cd4 O3 180.0(5) 1_454 2_656
O19 Cd4 Ca2 59.4(3) 2_655 2_565
O19 Cd4 Ca2 120.6(3) 1_455 2_565
O17 Cd4 Ca2 115.5(2) . 2_565
O17 Cd4 Ca2 64.5(2) 2 2_565
O3 Cd4 Ca2 140.61(19) 1_454 2_565
O3 Cd4 Ca2 39.39(19) 2_656 2_565
O19 Cd4 Ca2 120.6(3) 2_655 1_545
O19 Cd4 Ca2 59.4(3) 1_455 1_545
O17 Cd4 Ca2 64.5(2) . 1_545
O17 Cd4 Ca2 115.5(2) 2 1_545
O3 Cd4 Ca2 39.39(19) 1_454 1_545
O3 Cd4 Ca2 140.61(19) 2_656 1_545
Ca2 Cd4 Ca2 180.00(3) 2_565 1_545
O30 Ca5 O27 100.3(6) . .
O30 Ca5 O29 79.6(6) . .
O27 Ca5 O29 179.1(5) . .
O30 Ca5 O26 168.6(5) . .
O27 Ca5 O26 90.4(5) . .
O29 Ca5 O26 89.8(5) . .
O30 Ca5 O31 95.3(5) . .
O27 Ca5 O31 102.2(4) . .
O29 Ca5 O31 77.0(5) . .
O26 Ca5 O31 86.3(3) . .
O2 C1 O1 123.4(10) . .
O2 C1 C2 123.2(9) . .
O1 C1 C2 113.0(10) . .
O2 C1 Cd1 64.9(6) . .
O1 C1 Cd1 59.1(5) . .
C2 C1 Cd1 171.9(7) . .
C3 C2 C7 122.7(9) . .
C3 C2 C1 123.1(9) . .
C7 C2 C1 114.1(10) . .
C2 C3 C4 118.1(9) . .
C2 C3 H3 121.0 . .
C4 C3 H3 121.0 . .
C3 C4 C5 122.5(11) . .
C3 C4 H4 118.7 . .
C5 C4 H4 118.7 . .
C6 C5 C4 116.8(10) . .
C6 C5 C8 123.5(10) . .
C4 C5 C8 119.6(10) . .
C5 C6 C7 123.9(11) . .
C5 C6 H6 118.0 . .
C7 C6 H6 118.0 . .
C2 C7 C6 115.6(10) . .
C2 C7 H7 122.2 . .
C6 C7 H7 122.2 . .
C9 C8 C13 116.1(9) . .
C9 C8 C5 119.6(9) . .
C13 C8 C5 123.8(9) . .
C10 C9 C8 126.2(9) . .
C10 C9 H9 116.9 . .
C8 C9 H9 116.9 . .
C9 C10 C16 120.1(9) . .
C9 C10 C11 115.8(9) . .
C16 C10 C11 124.0(9) . .
O9 C11 C12 119.7(10) . .
O9 C11 C10 120.9(10) . .
C12 C11 C10 119.5(9) . .
C13 C12 C11 120.0(9) . .
C13 C12 C23 124.2(9) . .
C11 C12 C23 115.5(9) . .
O10 C13 C12 117.2(9) . .
O10 C13 C8 120.2(9) . .
C12 C13 C8 122.3(9) . .
C10 C16 C21 122.2(11) . .
C10 C16 C17 120.4(11) . .
C21 C16 C17 116.7(10) . .
C18 C17 C16 120.2(11) . .
C18 C17 H17 119.9 . .
C16 C17 H17 119.9 . .
C19 C18 C17 121.4(10) . .
C19 C18 H18 119.3 . .
C17 C18 H18 119.3 . .
C18 C19 C20 121.5(10) . .
C18 C19 C22 120.9(10) . .
C20 C19 C22 117.5(10) . .
C21 C20 C19 118.0(11) . .
C21 C20 H20 121.0 . .
C19 C20 H20 121.0 . .
C20 C21 C16 122.2(11) . .
C20 C21 H21 118.9 . .
C16 C21 H21 118.9 . .
O4 C22 O3 118.7(10) . .
O4 C22 C19 122.9(11) . .
O3 C22 C19 118.4(11) . .
O4 C22 Ca2 61.0(5) . 1_646
O3 C22 Ca2 57.8(5) . 1_646
C19 C22 Ca2 174.2(8) . 1_646
O4 C22 Cd2 61.0(5) . 1_646
O3 C22 Cd2 57.8(5) . 1_646
C19 C22 Cd2 174.2(8) . 1_646
Ca2 C22 Cd2 0.0 1_646 1_646
C24 C23 C28 119.0(8) . .
C24 C23 C12 121.0(10) . .
C28 C23 C12 119.6(8) . .
C23 C24 C25 121.8(9) . .
C23 C24 O12 117.2(9) . .
C25 C24 O12 120.9(9) . .
C24 C25 C26 119.8(9) . .
C24 C25 C33 124.5(9) . .
C26 C25 C33 115.6(8) . .
C27 C26 C25 117.7(9) . .
C27 C26 H26 121.2 . .
C25 C26 H26 121.2 . .
C28 C27 C26 119.4(9) . .
C28 C27 C40 124.7(9) . .
C26 C27 C40 115.3(9) . .
O11 C28 C23 118.3(9) . .
O11 C28 C27 119.9(10) . .
C23 C28 C27 121.8(9) . .
O11 C29 H29A 109.5 . .
O11 C29 H29B 109.5 . .
H29A C29 H29B 109.5 . .
O11 C29 H29C 109.5 . .
H29A C29 H29C 109.5 . .
H29B C29 H29C 109.5 . .
O12 C30 H30A 109.5 . .
O12 C30 H30B 109.5 . .
H30A C30 H30B 109.5 . .
O12 C30 H30C 109.5 . .
H30A C30 H30C 109.5 . .
H30B C30 H30C 109.5 . .
O9 C31 H31A 109.5 . .
O9 C31 H31B 109.5 . .
H31A C31 H31B 109.5 . .
O9 C31 H31C 109.5 . .
H31A C31 H31C 109.5 . .
H31B C31 H31C 109.5 . .
C38 C33 C34 120.8(9) . .
C38 C33 C25 124.1(9) . .
C34 C33 C25 115.0(9) . .
C33 C34 C35 115.8(10) . .
C33 C34 H34 122.1 . .
C35 C34 H34 122.1 . .
C36 C35 C34 121.7(10) . .
C36 C35 H35 119.1 . .
C34 C35 H35 119.1 . .
C37 C36 C35 120.5(9) . .
C37 C36 C39 119.1(10) . .
C35 C36 C39 120.2(9) . .
C36 C37 C38 120.3(10) . .
C36 C37 H37 119.8 . .
C38 C37 H37 119.8 . .
C37 C38 C33 120.6(10) . .
C37 C38 H38 119.7 . .
C33 C38 H38 119.7 . .
O6 C39 O5 117.4(9) . .
O6 C39 C36 120.9(9) . .
O5 C39 C36 121.1(10) . .
O6 C39 Ca1 54.7(5) . 1_645
O5 C39 Ca1 63.0(5) . 1_645
C36 C39 Ca1 174.9(7) . 1_645
C45 C40 C41 120.7(11) . .
C45 C40 C27 118.9(12) . .
C41 C40 C27 120.4(9) . .
C42 C41 C40 116.9(9) . .
C42 C41 H41 121.5 . .
C40 C41 H41 121.5 . .
C43 C42 C41 122.4(11) . .
C43 C42 H42 118.8 . .
C41 C42 H42 118.8 . .
C42 C43 C44 122.0(10) . .
C42 C43 C46 115.3(11) . .
C44 C43 C46 122.6(10) . .
C43 C44 C45 117.9(10) . .
C43 C44 H44 121.0 . .
C45 C44 H44 121.0 . .
C40 C45 C44 119.9(11) . .
C40 C45 H45 120.0 . .
C44 C45 H45 120.0 . .
O7 C46 O8 131.9(11) . .
O7 C46 C43 119.8(11) . .
O8 C46 C43 108.0(12) . .
O7 C46 Ca1 31.3(6) . 1_545
O8 C46 Ca1 100.6(6) . 1_545
C43 C46 Ca1 150.5(9) . 1_545
O14 C48 O13 117.4(10) . .
O14 C48 C49 124.3(11) . .
O13 C48 C49 118.1(11) . .
O14 C48 Ca3 38.3(4) . 1_565
O13 C48 Ca3 119.3(7) . 1_565
C49 C48 Ca3 111.6(6) . 1_565
C48 C49 C50 123.8(11) . .
C48 C49 C54 117.3(10) . .
C50 C49 C54 118.8(9) . .
C51 C50 C49 117.1(11) . .
C51 C50 H50 121.4 . .
C49 C50 H50 121.4 . .
C52 C51 C50 127.2(10) . .
C52 C51 H51 116.4 . .
C50 C51 H51 116.4 . .
C51 C52 C53 112.7(9) . .
C51 C52 C55 126.3(10) . .
C53 C52 C55 120.6(11) . .
C54 C53 C52 124.6(11) . .
C54 C53 H53 117.7 . .
C52 C53 H53 117.7 . .
C53 C54 C49 119.4(10) . .
C53 C54 H54 120.3 . .
C49 C54 H54 120.3 . .
C60 C55 C52 122.2(10) . .
C60 C55 C56 118.2(10) . .
C52 C55 C56 119.7(10) . .
C57 C56 O21 122.2(9) . .
C57 C56 C55 117.2(10) . .
O21 C56 C55 120.5(9) . .
C56 C57 C58 125.0(10) . .
C56 C57 C76 117.6(9) . .
C58 C57 C76 117.4(9) . .
O22 C58 C57 119.2(9) . .
O22 C58 C59 123.9(10) . .
C57 C58 C59 116.4(10) . .
C60 C59 C58 117.9(10) . .
C60 C59 C63 119.6(9) . .
C58 C59 C63 122.2(10) . .
C55 C60 C59 125.0(10) . .
C55 C60 H60 117.5 . .
C59 C60 H60 117.5 . .
O22 C61 H61A 109.5 . .
O22 C61 H61B 109.5 . .
H61A C61 H61B 109.5 . .
O22 C61 H61C 109.5 . .
H61A C61 H61C 109.5 . .
H61B C61 H61C 109.5 . .
O21 C62 H62A 109.5 . .
O21 C62 H62B 109.5 . .
H62A C62 H62B 109.5 . .
O21 C62 H62C 109.5 . .
H62A C62 H62C 109.5 . .
H62B C62 H62C 109.5 . .
C64 C63 C68 122.6(10) . .
C64 C63 C59 119.2(9) . .
C68 C63 C59 118.1(10) . .
C63 C64 C65 120.1(11) . .
C63 C64 H64 120.0 . .
C65 C64 H64 120.0 . .
C64 C65 C66 117.4(12) . .
C64 C65 H65 121.3 . .
C66 C65 H65 121.3 . .
C67 C66 C69 119.3(10) . .
C67 C66 C65 119.9(10) . .
C69 C66 C65 120.7(10) . .
C66 C67 C68 122.0(12) . .
C66 C67 H67 119.0 . .
C68 C67 H67 119.0 . .
C63 C68 C67 117.9(11) . .
C63 C68 H68 121.1 . .
C67 C68 H68 121.1 . .
O15 C69 O16 121.2(11) . .
O15 C69 C66 122.3(11) . .
O16 C69 C66 116.0(11) . .
O15 C69 Cd2 57.6(6) . .
O16 C69 Cd2 63.7(6) . .
C66 C69 Cd2 177.2(8) . .
C76 C71 C72 123.3(10) . .
C76 C71 O24 118.5(9) . .
C72 C71 O24 118.2(10) . .
C71 C72 C73 116.8(10) . .
C71 C72 C92 122.6(9) . .
C73 C72 C92 120.1(9) . .
C74 C73 C72 121.5(9) . .
C74 C73 H73 119.2 . .
C72 C73 H73 119.2 . .
C73 C74 C75 118.2(9) . .
C73 C74 C79 121.5(9) . .
C75 C74 C79 120.0(10) . .
C76 C75 O23 120.5(9) . .
C76 C75 C74 120.2(10) . .
O23 C75 C74 118.1(9) . .
C71 C76 C75 119.4(9) . .
C71 C76 C57 120.6(9) . .
C75 C76 C57 119.9(10) . .
O23 C77 H77A 109.5 . .
O23 C77 H77B 109.5 . .
H77A C77 H77B 109.5 . .
O23 C77 H77C 109.5 . .
H77A C77 H77C 109.5 . .
H77B C77 H77C 109.5 . .
O24 C78 H78A 109.5 . .
O24 C78 H78B 109.5 . .
H78A C78 H78B 109.5 . .
O24 C78 H78C 109.5 . .
H78A C78 H78C 109.5 . .
H78B C78 H78C 109.5 . .
C84 C79 C80 117.6(10) . .
C84 C79 C74 125.1(10) . .
C80 C79 C74 116.0(10) . .
C81 C80 C79 121.5(12) . .
C81 C80 H80 119.3 . .
C79 C80 H80 119.3 . .
C82 C81 C80 117.1(11) . .
C82 C81 H81 121.4 . .
C80 C81 H81 121.4 . .
C83 C82 C81 120.8(11) . .
C83 C82 C85 119.5(12) . .
C81 C82 C85 118.9(12) . .
C82 C83 C84 120.7(11) . .
C82 C83 H83 119.6 . .
C84 C83 H83 119.6 . .
C79 C84 C83 121.1(11) . .
C79 C84 H84 119.4 . .
C83 C84 H84 119.4 . .
O20 C85 O19 121.8(11) . .
O20 C85 C82 119.7(15) . .
O19 C85 C82 116.0(14) . .
O20 C85 Ca2 40.1(5) . 1_645
O19 C85 Ca2 83.1(7) . 1_645
C82 C85 Ca2 159.8(12) . 1_645
C93 C92 C97 119.8(11) . .
C93 C92 C72 120.7(12) . .
C97 C92 C72 118.2(9) . .
C92 C93 C94 120.1(12) . .
C92 C93 H93 119.9 . .
C94 C93 H93 119.9 . .
C95 C94 C93 120.5(10) . .
C95 C94 H94 119.8 . .
C93 C94 H94 119.8 . .
C94 C95 C96 123.8(10) . .
C94 C95 C98 122.4(9) . .
C96 C95 C98 113.7(9) . .
C97 C96 C95 115.6(10) . .
C97 C96 H96 122.2 . .
C95 C96 H96 122.2 . .
C96 C97 C92 119.9(9) . .
C96 C97 H97 120.0 . .
C92 C97 H97 120.0 . .
O17 C98 O18 128.8(11) . .
O17 C98 C95 112.7(11) . .
O18 C98 C95 118.5(9) . .
O17 C98 Ca2 91.3(7) . 1_545
O18 C98 Ca2 37.5(5) . 1_545
C95 C98 Ca2 156.0(7) . 1_545
O10 C100 H10A 113.7 . .
O10 C100 H10B 113.7 . .
H10A C100 H10B 105.0 . .
O10 C100 H10C 113.6 . .
H10A C100 H10C 105.0 . .
H10B C100 H10C 105.0 . .
C1 O1 Cd1 91.3(7) . .
C1 O2 Cd1 87.4(6) . .
C22 O3 Ca2 93.7(6) . 1_646
C22 O3 Cd2 93.7(6) . 1_646
Ca2 O3 Cd2 0.0 1_646 1_646
C22 O3 Ca4 129.6(6) . 1_656
Ca2 O3 Ca4 101.2(3) 1_646 1_656
Cd2 O3 Ca4 101.2(3) 1_646 1_656
C22 O3 Cd4 129.6(6) . 1_656
Ca2 O3 Cd4 101.2(3) 1_646 1_656
Cd2 O3 Cd4 101.2(3) 1_646 1_656
Ca4 O3 Cd4 0.0 1_656 1_656
C22 O4 Ca2 91.5(6) . 1_646
C22 O4 Cd2 91.5(6) . 1_646
Ca2 O4 Cd2 0.0 1_646 1_646
C39 O5 Ca1 88.9(6) . 1_645
C39 O5 Cd1 88.9(6) . 1_645
Ca1 O5 Cd1 0.0 1_645 1_645
C39 O6 Ca3 144.1(7) . 1_655
C39 O6 Cd3 144.1(7) . 1_655
Ca3 O6 Cd3 0.0 1_655 1_655
C39 O6 Cd1 98.1(6) . 1_645
Ca3 O6 Cd1 98.9(3) 1_655 1_645
Cd3 O6 Cd1 98.9(3) 1_655 1_645
C39 O6 Ca1 98.1(6) . 1_645
Ca3 O6 Ca1 98.9(3) 1_655 1_645
Cd3 O6 Ca1 98.9(3) 1_655 1_645
Cd1 O6 Ca1 0.00(6) 1_645 1_645
C46 O7 Ca1 132.3(8) . 1_545
C46 O7 Cd1 132.3(8) . 1_545
Ca1 O7 Cd1 0.0 1_545 1_545
C46 O8 Cd3 126.5(8) . .
C11 O9 C31 116.3(9) . .
C13 O10 C100 125.4(10) . .
C28 O11 C29 112.3(9) . .
C24 O12 C30 115.7(9) . .
C48 O13 Cd1 94.0(7) . .
C48 O14 Ca3 121.4(6) . 1_565
C48 O14 Cd3 121.4(6) . 1_565
Ca3 O14 Cd3 0.0 1_565 1_565
C48 O14 Cd1 93.0(7) . .
Ca3 O14 Cd1 97.3(3) 1_565 .
Cd3 O14 Cd1 97.3(3) 1_565 .
C69 O15 Cd2 93.9(7) . .
C69 O16 Cd2 87.2(7) . .
C98 O17 Cd4 144.4(8) . .
C98 O18 Ca2 121.9(7) . 1_545
C98 O18 Cd2 121.9(7) . 1_545
Ca2 O18 Cd2 0.0 1_545 1_545
C85 O19 Ca4 146.5(9) . 1_655
C85 O19 Cd4 146.5(9) . 1_655
Ca4 O19 Cd4 0.0 1_655 1_655
C85 O19 Ca2 72.6(7) . 1_645
Ca4 O19 Ca2 84.2(3) 1_655 1_645
Cd4 O19 Ca2 84.2(3) 1_655 1_645
C85 O20 Ca2 118.0(9) . 1_645
C85 O20 Cd2 118.0(9) . 1_645
Ca2 O20 Cd2 0.0 1_645 1_645
C56 O21 C62 116.5(9) . .
C58 O22 C61 116.8(9) . .
C75 O23 C77 113.4(9) . .
C71 O24 C78 111.2(9) . .

loop_
_geom_bond_atom_site_label_1
_geom_bond_atom_site_label_2
_geom_bond_distance
_geom_bond_site_symmetry_2
Cd1 O7 2.154(9) 1_565
Cd1 O1 2.277(7) .
Cd1 O6 2.350(6) 1_465
Cd1 O13 2.355(7) .
Cd1 O14 2.390(8) .
Cd1 O2 2.405(7) .
Cd1 O5 2.538(6) 1_465
Cd1 C1 2.653(11) .
Cd1 Ca3 3.5184(11) 1_565
Cd2 O20 2.194(7) 1_465
Cd2 O18 2.198(8) 1_565
Cd2 O15 2.269(9) .
Cd2 O3 2.339(8) 1_464
Cd2 O16 2.406(7) .
Cd2 O4 2.413(6) 1_464
Cd2 C69 2.680(11) .
Cd2 C22 2.758(11) 1_464
Cd2 Ca4 3.6158(12) 1_565
Cd3 O8 2.202(7) .
Cd3 O8 2.202(7) 2_646
Cd3 O6 2.281(9) 2_746
Cd3 O6 2.281(9) 1_455
Cd3 O14 2.297(7) 2_656
Cd3 O14 2.297(7) 1_545
Cd3 Ca1 3.5184(11) 2_656
Cd3 Ca1 3.5184(11) 1_545
Cd4 O19 2.153(8) 2_655
Cd4 O19 2.153(8) 1_455
Cd4 O17 2.227(7) .
Cd4 O17 2.227(7) 2
Cd4 O3 2.341(6) 1_454
Cd4 O3 2.341(6) 2_656
Cd4 Ca2 3.6158(12) 2_565
Cd4 Ca2 3.6158(12) 1_545
Ca5 O30 2.243(17) .
Ca5 O27 2.314(14) .
Ca5 O29 2.314(13) .
Ca5 O26 2.460(14) .
Ca5 O31 2.565(14) .
C1 O2 1.235(11) .
C1 O1 1.312(10) .
C1 C2 1.530(14) .
C2 C3 1.400(13) .
C2 C7 1.425(12) .
C3 C4 1.403(12) .
C3 H3 0.9300 .
C4 C5 1.424(13) .
C4 H4 0.9300 .
C5 C6 1.388(14) .
C5 C8 1.422(12) .
C6 C7 1.434(12) .
C6 H6 0.9300 .
C7 H7 0.9300 .
C8 C9 1.406(13) .
C8 C13 1.411(13) .
C9 C10 1.384(12) .
C9 H9 0.9300 .
C10 C16 1.391(13) .
C10 C11 1.477(14) .
C11 O9 1.363(11) .
C11 C12 1.420(14) .
C12 C13 1.398(13) .
C12 C23 1.484(12) .
C13 O10 1.396(10) .
C16 C21 1.423(14) .
C16 C17 1.436(13) .
C17 C18 1.395(12) .
C17 H17 0.9300 .
C18 C19 1.334(12) .
C18 H18 0.9300 .
C19 C20 1.433(13) .
C19 C22 1.468(13) .
C20 C21 1.383(13) .
C20 H20 0.9300 .
C21 H21 0.9300 .
C22 O4 1.275(12) .
C22 O3 1.318(12) .
C22 Ca2 2.758(11) 1_646
C22 Cd2 2.758(11) 1_646
C23 C24 1.384(13) .
C23 C28 1.396(13) .
C24 C25 1.387(12) .
C24 O12 1.410(10) .
C25 C26 1.448(13) .
C25 C33 1.518(12) .
C26 C27 1.434(13) .
C26 H26 0.9300 .
C27 C28 1.401(13) .
C27 C40 1.517(14) .
C28 O11 1.379(10) .
C29 O11 1.453(11) .
C29 H29A 0.9600 .
C29 H29B 0.9600 .
C29 H29C 0.9600 .
C30 O12 1.525(13) .
C30 H30A 0.9600 .
C30 H30B 0.9600 .
C30 H30C 0.9600 .
C31 O9 1.470(11) .
C31 H31A 0.9600 .
C31 H31B 0.9600 .
C31 H31C 0.9600 .
C33 C38 1.369(13) .
C33 C34 1.402(13) .
C34 C35 1.417(12) .
C34 H34 0.9300 .
C35 C36 1.356(13) .
C35 H35 0.9300 .
C36 C37 1.343(12) .
C36 C39 1.467(13) .
C37 C38 1.366(11) .
C37 H37 0.9300 .
C38 H38 0.9300 .
C39 O6 1.313(11) .
C39 O5 1.343(11) .
C39 Ca1 2.849(11) 1_645
C40 C45 1.391(13) .
C40 C41 1.449(15) .
C41 C42 1.400(12) .
C41 H41 0.9300 .
C42 C43 1.346(12) .
C42 H42 0.9300 .
C43 C44 1.409(14) .
C43 C46 1.592(14) .
C44 C45 1.426(13) .
C44 H44 0.9300 .
C45 H45 0.9300 .
C46 O7 1.163(15) .
C46 O8 1.393(14) .
C46 Ca1 3.060(14) 1_545
C48 O14 1.280(12) .
C48 O13 1.306(12) .
C48 C49 1.411(13) .
C48 Ca3 3.160(10) 1_565
C49 C50 1.413(13) .
C49 C54 1.433(13) .
C50 C51 1.396(13) .
C50 H50 0.9300 .
C51 C52 1.380(13) .
C51 H51 0.9300 .
C52 C53 1.429(13) .
C52 C55 1.451(13) .
C53 C54 1.363(12) .
C53 H53 0.9300 .
C54 H54 0.9300 .
C55 C60 1.340(13) .
C55 C56 1.464(13) .
C56 C57 1.351(13) .
C56 O21 1.362(11) .
C57 C58 1.417(13) .
C57 C76 1.564(13) .
C58 O22 1.355(11) .
C58 C59 1.429(13) .
C59 C60 1.392(13) .
C59 C63 1.499(14) .
C60 H60 0.9300 .
C61 O22 1.510(13) .
C61 H61A 0.9600 .
C61 H61B 0.9600 .
C61 H61C 0.9600 .
C62 O21 1.405(11) .
C62 H62A 0.9600 .
C62 H62B 0.9600 .
C62 H62C 0.9600 .
C63 C64 1.395(15) .
C63 C68 1.395(13) .
C64 C65 1.425(14) .
C64 H64 0.9300 .
C65 C66 1.473(15) .
C65 H65 0.9300 .
C66 C67 1.376(14) .
C66 C69 1.485(13) .
C67 C68 1.422(14) .
C67 H67 0.9300 .
C68 H68 0.9300 .
C69 O15 1.281(13) .
C69 O16 1.303(13) .
C71 C76 1.352(13) .
C71 C72 1.379(13) .
C71 O24 1.439(11) .
C72 C73 1.425(13) .
C72 C92 1.530(14) .
C73 C74 1.378(12) .
C73 H73 0.9300 .
C74 C75 1.413(12) .
C74 C79 1.490(13) .
C75 C76 1.387(13) .
C75 O23 1.413(11) .
C77 O23 1.493(15) .
C77 H77A 0.9600 .
C77 H77B 0.9600 .
C77 H77C 0.9600 .
C78 O24 1.463(13) .
C78 H78A 0.9600 .
C78 H78B 0.9600 .
C78 H78C 0.9600 .
C79 C84 1.335(13) .
C79 C80 1.421(14) .
C80 C81 1.416(14) .
C80 H80 0.9300 .
C81 C82 1.393(15) .
C81 H81 0.9300 .
C82 C83 1.340(14) .
C82 C85 1.456(14) .
C83 C84 1.430(14) .
C83 H83 0.9300 .
C84 H84 0.9300 .
C85 O20 1.270(16) .
C85 O19 1.299(18) .
C85 Ca2 3.007(11) 1_645
C92 C93 1.331(13) .
C92 C97 1.426(14) .
C93 C94 1.405(14) .
C93 H93 0.9300 .
C94 C95 1.291(13) .
C94 H94 0.9300 .
C95 C96 1.410(12) .
C95 C98 1.568(13) .
C96 C97 1.406(13) .
C96 H96 0.9300 .
C97 H97 0.9300 .
C98 O17 1.243(12) .
C98 O18 1.267(13) .
C98 Ca2 3.063(12) 1_545
C100 O10 1.588(17) .
C100 H10A 1.0049 .
C100 H10B 1.0050 .
C100 H10C 1.0048 .
O3 Ca2 2.339(8) 1_646
O3 Cd2 2.339(8) 1_646
O3 Ca4 2.341(6) 1_656
O3 Cd4 2.341(6) 1_656
O4 Ca2 2.413(6) 1_646
O4 Cd2 2.413(6) 1_646
O5 Ca1 2.538(6) 1_645
O5 Cd1 2.538(6) 1_645
O6 Ca3 2.281(9) 1_655
O6 Cd3 2.281(9) 1_655
O6 Cd1 2.350(6) 1_645
O6 Ca1 2.350(6) 1_645
O7 Ca1 2.154(9) 1_545
O7 Cd1 2.154(9) 1_545
O14 Ca3 2.297(7) 1_565
O14 Cd3 2.297(7) 1_565
O18 Ca2 2.198(8) 1_545
O18 Cd2 2.198(8) 1_545
O19 Ca4 2.153(8) 1_655
O19 Cd4 2.153(8) 1_655
O19 Ca2 3.129(10) 1_645
O20 Ca2 2.194(7) 1_645
O20 Cd2 2.194(7) 1_645

loop_
_geom_torsion_atom_site_label_1
_geom_torsion_atom_site_label_2
_geom_torsion_atom_site_label_3
_geom_torsion_atom_site_label_4
_geom_torsion
_geom_torsion_site_symmetry_1
_geom_torsion_site_symmetry_4
O2 C1 C2 C3 159.3(11) . .
O1 C1 C2 C3 -13.7(14) . .
O2 C1 C2 C7 -16.8(15) . .
O1 C1 C2 C7 170.2(9) . .
C7 C2 C3 C4 -5.4(16) . .
C1 C2 C3 C4 178.8(10) . .
C2 C3 C4 C5 0.4(17) . .
C3 C4 C5 C6 3.6(17) . .
C3 C4 C5 C8 -177.7(10) . .
C4 C5 C6 C7 -2.8(17) . .
C8 C5 C6 C7 178.6(10) . .
C3 C2 C7 C6 6.1(16) . .
C1 C2 C7 C6 -177.8(9) . .
C5 C6 C7 C2 -1.8(16) . .
C6 C5 C8 C9 140.2(12) . .
C4 C5 C8 C9 -38.4(16) . .
C6 C5 C8 C13 -48.7(17) . .
C4 C5 C8 C13 132.7(12) . .
C13 C8 C9 C10 2.9(18) . .
C5 C8 C9 C10 174.7(11) . .
C8 C9 C10 C16 -179.6(12) . .
C8 C9 C10 C11 -1.3(18) . .
C9 C10 C11 O9 -177.7(10) . .
C16 C10 C11 O9 0.4(19) . .
C9 C10 C11 C12 1.2(17) . .
C16 C10 C11 C12 179.4(11) . .
O9 C11 C12 C13 176.1(10) . .
C10 C11 C12 C13 -2.9(17) . .
O9 C11 C12 C23 2.1(16) . .
C10 C11 C12 C23 -176.8(10) . .
C11 C12 C13 O10 178.8(10) . .
C23 C12 C13 O10 -7.8(16) . .
C11 C12 C13 C8 4.7(17) . .
C23 C12 C13 C8 178.1(11) . .
C9 C8 C13 O10 -178.4(10) . .
C5 C8 C13 O10 10.1(18) . .
C9 C8 C13 C12 -4.5(17) . .
C5 C8 C13 C12 -175.9(10) . .
C9 C10 C16 C21 125.5(12) . .
C11 C10 C16 C21 -52.6(16) . .
C9 C10 C16 C17 -45.0(15) . .
C11 C10 C16 C17 136.9(11) . .
C10 C16 C17 C18 170.7(9) . .
C21 C16 C17 C18 -0.3(13) . .
C16 C17 C18 C19 -1.0(14) . .
C17 C18 C19 C20 1.9(14) . .
C17 C18 C19 C22 -174.1(8) . .
C18 C19 C20 C21 -1.4(14) . .
C22 C19 C20 C21 174.6(9) . .
C19 C20 C21 C16 0.1(15) . .
C10 C16 C21 C20 -170.2(9) . .
C17 C16 C21 C20 0.7(14) . .
C18 C19 C22 O4 178.1(9) . .
C20 C19 C22 O4 2.0(14) . .
C18 C19 C22 O3 -2.9(13) . .
C20 C19 C22 O3 -179.0(8) . .
C13 C12 C23 C24 109.6(13) . .
C11 C12 C23 C24 -76.8(15) . .
C13 C12 C23 C28 -63.6(16) . .
C11 C12 C23 C28 110.0(12) . .
C28 C23 C24 C25 -6.6(18) . .
C12 C23 C24 C25 -179.8(10) . .
C28 C23 C24 O12 176.8(10) . .
C12 C23 C24 O12 3.6(16) . .
C23 C24 C25 C26 6.1(17) . .
O12 C24 C25 C26 -177.4(10) . .
C23 C24 C25 C33 -175.5(11) . .
O12 C24 C25 C33 1.0(17) . .
C24 C25 C26 C27 -0.7(18) . .
C33 C25 C26 C27 -179.3(11) . .
C25 C26 C27 C28 -4.0(19) . .
C25 C26 C27 C40 -175.4(11) . .
C24 C23 C28 O11 -178.0(11) . .
C12 C23 C28 O11 -4.7(17) . .
C24 C23 C28 C27 1.7(19) . .
C12 C23 C28 C27 175.0(11) . .
C26 C27 C28 O11 -176.7(11) . .
C40 C27 C28 O11 -6(2) . .
C26 C27 C28 C23 4(2) . .
C40 C27 C28 C23 174.1(12) . .
C24 C25 C33 C38 -126.0(13) . .
C26 C25 C33 C38 52.5(16) . .
C24 C25 C33 C34 58.6(16) . .
C26 C25 C33 C34 -122.9(12) . .
C38 C33 C34 C35 -2.6(19) . .
C25 C33 C34 C35 173.0(10) . .
C33 C34 C35 C36 1.0(18) . .
C34 C35 C36 C37 3.1(19) . .
C34 C35 C36 C39 177.6(11) . .
C35 C36 C37 C38 -5.5(19) . .
C39 C36 C37 C38 179.9(10) . .
C36 C37 C38 C33 3.9(19) . .
C34 C33 C38 C37 0(2) . .
C25 C33 C38 C37 -174.9(11) . .
C37 C36 C39 O6 11.4(17) . .
C35 C36 C39 O6 -163.2(10) . .
C37 C36 C39 O5 -158.9(11) . .
C35 C36 C39 O5 26.5(16) . .
C28 C27 C40 C45 56.8(18) . .
C26 C27 C40 C45 -132.2(12) . .
C28 C27 C40 C41 -124.1(14) . .
C26 C27 C40 C41 46.9(17) . .
C45 C40 C41 C42 2.0(17) . .
C27 C40 C41 C42 -177.0(10) . .
C40 C41 C42 C43 -0.3(17) . .
C41 C42 C43 C44 0.4(18) . .
C41 C42 C43 C46 177.1(10) . .
C42 C43 C44 C45 -2.2(17) . .
C46 C43 C44 C45 -178.6(10) . .
C41 C40 C45 C44 -3.9(18) . .
C27 C40 C45 C44 175.2(10) . .
C43 C44 C45 C40 3.9(17) . .
C42 C43 C46 O7 18.1(17) . .
C44 C43 C46 O7 -165.2(12) . .
C42 C43 C46 O8 -156.6(9) . .
C44 C43 C46 O8 20.1(14) . .
C42 C43 C46 Ca1 9(2) . 1_545
C44 C43 C46 Ca1 -174.8(11) . 1_545
O14 C48 C49 C50 179.7(9) . .
O13 C48 C49 C50 5.0(15) . .
Ca3 C48 C49 C50 -139.0(8) 1_565 .
O14 C48 C49 C54 -4.5(15) . .
O13 C48 C49 C54 -179.1(8) . .
Ca3 C48 C49 C54 36.8(11) 1_565 .
C48 C49 C50 C51 173.6(9) . .
C54 C49 C50 C51 -2.1(14) . .
C49 C50 C51 C52 0.7(15) . .
C50 C51 C52 C53 0.5(15) . .
C50 C51 C52 C55 -172.9(10) . .
C51 C52 C53 C54 -0.2(15) . .
C55 C52 C53 C54 173.6(10) . .
C52 C53 C54 C49 -1.2(15) . .
C48 C49 C54 C53 -173.6(9) . .
C50 C49 C54 C53 2.4(14) . .
C51 C52 C55 C60 127.2(13) . .
C53 C52 C55 C60 -45.7(16) . .
C51 C52 C55 C56 -51.7(16) . .
C53 C52 C55 C56 135.4(11) . .
C60 C55 C56 C57 0.5(18) . .
C52 C55 C56 C57 179.5(11) . .
C60 C55 C56 O21 -176.3(11) . .
C52 C55 C56 O21 2.7(17) . .
O21 C56 C57 C58 177.6(11) . .
C55 C56 C57 C58 0.9(19) . .
O21 C56 C57 C76 0.3(18) . .
C55 C56 C57 C76 -176.4(10) . .
C56 C57 C58 O22 -177.0(12) . .
C76 C57 C58 O22 0.3(17) . .
C56 C57 C58 C59 -4.5(19) . .
C76 C57 C58 C59 172.8(10) . .
O22 C58 C59 C60 178.8(11) . .
C57 C58 C59 C60 6.7(17) . .
O22 C58 C59 C63 -7.9(19) . .
C57 C58 C59 C63 180.0(11) . .
C52 C55 C60 C59 -176.8(12) . .
C56 C55 C60 C59 2.1(19) . .
C58 C59 C60 C55 -6(2) . .
C63 C59 C60 C55 -179.4(12) . .
C60 C59 C63 C64 132.4(13) . .
C58 C59 C63 C64 -40.8(18) . .
C60 C59 C63 C68 -51.6(17) . .
C58 C59 C63 C68 135.2(12) . .
C68 C63 C64 C65 6(2) . .
C59 C63 C64 C65 -178.7(11) . .
C63 C64 C65 C66 -2.7(19) . .
C64 C65 C66 C67 -0.4(18) . .
C64 C65 C66 C69 -176.2(11) . .
C69 C66 C67 C68 176.7(11) . .
C65 C66 C67 C68 0.8(19) . .
C64 C63 C68 C67 -5.1(19) . .
C59 C63 C68 C67 179.1(10) . .
C66 C67 C68 C63 1.8(18) . .
C67 C66 C69 O15 -5.8(18) . .
C65 C66 C69 O15 170.0(11) . .
C67 C66 C69 O16 165.9(11) . .
C65 C66 C69 O16 -18.3(17) . .
C76 C71 C72 C73 2.1(18) . .
O24 C71 C72 C73 -177.3(10) . .
C76 C71 C72 C92 -169.8(11) . .
O24 C71 C72 C92 10.8(18) . .
C71 C72 C73 C74 -0.9(18) . .
C92 C72 C73 C74 171.2(11) . .
C72 C73 C74 C75 -4.1(17) . .
C72 C73 C74 C79 -178.6(11) . .
C73 C74 C75 C76 8.1(16) . .
C79 C74 C75 C76 -177.3(10) . .
C73 C74 C75 O23 175.9(9) . .
C79 C74 C75 O23 -9.5(15) . .
C72 C71 C76 C75 1.9(18) . .
O24 C71 C76 C75 -178.7(10) . .
C72 C71 C76 C57 -176.5(11) . .
O24 C71 C76 C57 2.9(15) . .
O23 C75 C76 C71 -174.6(10) . .
C74 C75 C76 C71 -7.1(16) . .
O23 C75 C76 C57 3.8(15) . .
C74 C75 C76 C57 171.4(9) . .
C56 C57 C76 C71 102.0(13) . .
C58 C57 C76 C71 -75.5(14) . .
C56 C57 C76 C75 -76.4(15) . .
C58 C57 C76 C75 106.0(12) . .
C73 C74 C79 C84 111.0(15) . .
C75 C74 C79 C84 -63.4(16) . .
C73 C74 C79 C80 -55.2(15) . .
C75 C74 C79 C80 130.4(12) . .
C84 C79 C80 C81 10.1(19) . .
C74 C79 C80 C81 177.4(12) . .
C79 C80 C81 C82 -12(2) . .
C80 C81 C82 C83 10(2) . .
C80 C81 C82 C85 -180.0(13) . .
C81 C82 C83 C84 -5(2) . .
C85 C82 C83 C84 -175.1(12) . .
C80 C79 C84 C83 -4.8(18) . .
C74 C79 C84 C83 -170.8(11) . .
C82 C83 C84 C79 2(2) . .
C83 C82 C85 O20 173.0(12) . .
C81 C82 C85 O20 2(2) . .
C83 C82 C85 O19 -24.4(19) . .
C81 C82 C85 O19 165.0(13) . .
C83 C82 C85 Ca2 176(2) . 1_645
C81 C82 C85 Ca2 6(4) . 1_645
C71 C72 C92 C93 47.0(18) . .
C73 C72 C92 C93 -124.7(13) . .
C71 C72 C92 C97 -146.2(12) . .
C73 C72 C92 C97 42.2(16) . .
C97 C92 C93 C94 -1(2) . .
C72 C92 C93 C94 165.9(11) . .
C92 C93 C94 C95 -1(2) . .
C93 C94 C95 C96 4(2) . .
C93 C94 C95 C98 -177.4(12) . .
C94 C95 C96 C97 -5.3(18) . .
C98 C95 C96 C97 176.0(10) . .
C95 C96 C97 C92 3.6(16) . .
C93 C92 C97 C96 -0.8(18) . .
C72 C92 C97 C96 -167.8(10) . .
C94 C95 C98 O17 23.4(17) . .
C96 C95 C98 O17 -157.9(11) . .
C94 C95 C98 O18 -156.7(12) . .
C96 C95 C98 O18 22.0(15) . .
C94 C95 C98 Ca2 -160.8(15) . 1_545
C96 C95 C98 Ca2 18(2) . 1_545
O2 C1 O1 Cd1 9.4(11) . .
C2 C1 O1 Cd1 -177.6(7) . .
O1 C1 O2 Cd1 -8.9(10) . .
C2 C1 O2 Cd1 178.8(9) . .
O4 C22 O3 Ca2 4.1(9) . 1_646
C19 C22 O3 Ca2 -174.9(7) . 1_646
Cd2 C22 O3 Ca2 0.000(1) 1_646 1_646
O4 C22 O3 Cd2 4.1(9) . 1_646
C19 C22 O3 Cd2 -174.9(7) . 1_646
Ca2 C22 O3 Cd2 0.000(1) 1_646 1_646
O4 C22 O3 Ca4 -103.7(10) . 1_656
C19 C22 O3 Ca4 77.2(11) . 1_656
Ca2 C22 O3 Ca4 -107.8(8) 1_646 1_656
Cd2 C22 O3 Ca4 -107.8(8) 1_646 1_656
O4 C22 O3 Cd4 -103.7(10) . 1_656
C19 C22 O3 Cd4 77.2(11) . 1_656
Ca2 C22 O3 Cd4 -107.8(8) 1_646 1_656
Cd2 C22 O3 Cd4 -107.8(8) 1_646 1_656
O3 C22 O4 Ca2 -4.0(9) . 1_646
C19 C22 O4 Ca2 175.0(8) . 1_646
Cd2 C22 O4 Ca2 0.000(1) 1_646 1_646
O3 C22 O4 Cd2 -4.0(9) . 1_646
C19 C22 O4 Cd2 175.0(8) . 1_646
Ca2 C22 O4 Cd2 0.000(1) 1_646 1_646
O6 C39 O5 Ca1 5.9(9) . 1_645
C36 C39 O5 Ca1 176.5(9) . 1_645
O6 C39 O5 Cd1 5.9(9) . 1_645
C36 C39 O5 Cd1 176.5(9) . 1_645
Ca1 C39 O5 Cd1 0.000(1) 1_645 1_645
O5 C39 O6 Ca3 -124.0(10) . 1_655
C36 C39 O6 Ca3 65.3(14) . 1_655
Ca1 C39 O6 Ca3 -117.6(10) 1_645 1_655
O5 C39 O6 Cd3 -124.0(10) . 1_655
C36 C39 O6 Cd3 65.3(14) . 1_655
Ca1 C39 O6 Cd3 -117.6(10) 1_645 1_655
O5 C39 O6 Cd1 -6.5(10) . 1_645
C36 C39 O6 Cd1 -177.1(8) . 1_645
Ca1 C39 O6 Cd1 0.000(1) 1_645 1_645
O5 C39 O6 Ca1 -6.5(10) . 1_645
C36 C39 O6 Ca1 -177.1(8) . 1_645
O8 C46 O7 Ca1 2(2) . 1_545
C43 C46 O7 Ca1 -171.0(7) . 1_545
O8 C46 O7 Cd1 2(2) . 1_545
C43 C46 O7 Cd1 -171.0(7) . 1_545
Ca1 C46 O7 Cd1 0.000(0) 1_545 1_545
O7 C46 O8 Cd3 9.2(19) . .
C43 C46 O8 Cd3 -177.0(5) . .
Ca1 C46 O8 Cd3 10.4(8) 1_545 .
C12 C11 O9 C31 117.5(12) . .
C10 C11 O9 C31 -63.5(15) . .
C12 C13 O10 C100 -66.3(17) . .
C8 C13 O10 C100 108.0(15) . .
C23 C28 O11 C29 -96.1(12) . .
C27 C28 O11 C29 84.2(13) . .
C23 C24 O12 C30 -121.4(11) . .
C25 C24 O12 C30 61.9(13) . .
O14 C48 O13 Cd1 3.2(9) . .
C49 C48 O13 Cd1 178.2(8) . .
Ca3 C48 O13 Cd1 -40.6(7) 1_565 .
O13 C48 O14 Ca3 -103.6(9) . 1_565
C49 C48 O14 Ca3 81.7(12) . 1_565
O13 C48 O14 Cd3 -103.6(9) . 1_565
C49 C48 O14 Cd3 81.7(12) . 1_565
Ca3 C48 O14 Cd3 0.000(1) 1_565 1_565
O13 C48 O14 Cd1 -3.1(9) . .
C49 C48 O14 Cd1 -177.8(9) . .
Ca3 C48 O14 Cd1 100.4(7) 1_565 .
O16 C69 O15 Cd2 5.4(12) . .
C66 C69 O15 Cd2 176.7(10) . .
O15 C69 O16 Cd2 -5.0(11) . .
C66 C69 O16 Cd2 -176.9(9) . .
O18 C98 O17 Cd4 -14(3) . .
C95 C98 O17 Cd4 165.7(10) . .
Ca2 C98 O17 Cd4 -12.6(15) 1_545 .
O17 C98 O18 Ca2 2.7(18) . 1_545
C95 C98 O18 Ca2 -177.3(6) . 1_545
O17 C98 O18 Cd2 2.7(18) . 1_545
C95 C98 O18 Cd2 -177.3(6) . 1_545
Ca2 C98 O18 Cd2 0.0 1_545 1_545
O20 C85 O19 Ca4 -59(2) . 1_655
C82 C85 O19 Ca4 138.6(12) . 1_655
Ca2 C85 O19 Ca4 -48.4(15) 1_645 1_655
O20 C85 O19 Cd4 -59(2) . 1_655
C82 C85 O19 Cd4 138.6(12) . 1_655
Ca2 C85 O19 Cd4 -48.4(15) 1_645 1_655
O20 C85 O19 Ca2 -10.8(11) . 1_645
C82 C85 O19 Ca2 -173.0(12) . 1_645
O19 C85 O20 Ca2 16.8(18) . 1_645
C82 C85 O20 Ca2 178.3(9) . 1_645
O19 C85 O20 Cd2 16.8(18) . 1_645
C82 C85 O20 Cd2 178.3(9) . 1_645
Ca2 C85 O20 Cd2 0.0 1_645 1_645
C57 C56 O21 C62 113.5(12) . .
C55 C56 O21 C62 -69.9(14) . .
C57 C58 O22 C61 112.6(12) . .
C59 C58 O22 C61 -59.3(16) . .
C76 C75 O23 C77 -75.6(13) . .
C74 C75 O23 C77 116.6(12) . .
C76 C71 O24 C78 -102.3(12) . .
C72 C71 O24 C78 77.1(13) . .
